data_7115084
loop_
_publ_author_name
'Moulton, Brian'
'Lu, Jianjiang'
'Mondal, Arunendu'
'Zaworotko, Michael J.'

_publ_section_title
;
 Nanoballs: nanoscale faceted polyhedra with large windows and cavities
;
_journal_issue 9
_journal_name_full 'Chemical Communications'
_journal_page_first 863
_journal_paper_doi 10.1039/b102714j
_journal_year 2001
_chemical_formula_sum 'C245.84 H96 Cu24 O120'
_chemical_formula_weight 6494.21
_chemical_name_systematic
; 
? 
;
_space_group_IT_number 229
_symmetry_cell_setting cubic
_symmetry_space_group_name_Hall '-I 4 2 3'
_symmetry_space_group_name_H-M 'I m -3 m'
_atom_sites_solution_hydrogens geom
_atom_sites_solution_primary direct
_atom_sites_solution_secondary difmap
_audit_creation_method SHELXL-97
_cell_angle_alpha 90.00
_cell_angle_beta 90.00
_cell_angle_gamma 90.00
_cell_formula_units_Z 2
_cell_length_a 27.6895(17)
_cell_length_b 27.6895(17)
_cell_length_c 27.6895(17)
_cell_measurement_temperature 200(2)
_cell_volume 21230(2)
_computing_cell_refinement 'Bruker SMART'
_computing_data_collection 'Bruker SMART'
_computing_data_reduction 'Bruker SHELXTL'
_computing_molecular_graphics 'Bruker SHELXTL'
_computing_publication_material 'Bruker SHELXTL'
_computing_structure_refinement 'SHELXL-97 (Sheldrick, 1997)'
_computing_structure_solution 'SHELXS-97 (Sheldrick, 1990)'
_diffrn_ambient_temperature 200(2)
_diffrn_measured_fraction_theta_full 0.996
_diffrn_measured_fraction_theta_max 0.996
_diffrn_measurement_device_type 'CCD area detector'
_diffrn_measurement_method 'phi and omega scans'
_diffrn_radiation_monochromator graphite
_diffrn_radiation_source 'fine-focus sealed tube'
_diffrn_radiation_type MoK\a
_diffrn_radiation_wavelength 0.71073
_diffrn_reflns_av_R_equivalents 0.0865
_diffrn_reflns_av_sigmaI/netI 0.0375
_diffrn_reflns_limit_h_max 27
_diffrn_reflns_limit_h_min -30
_diffrn_reflns_limit_k_max 30
_diffrn_reflns_limit_k_min -26
_diffrn_reflns_limit_l_max 30
_diffrn_reflns_limit_l_min -29
_diffrn_reflns_number 36316
_diffrn_reflns_theta_full 23.25
_diffrn_reflns_theta_max 23.25
_diffrn_reflns_theta_min 2.75
_exptl_absorpt_coefficient_mu 1.235
_exptl_absorpt_correction_type none
_exptl_crystal_colour blue
_exptl_crystal_density_diffrn 1.016
_exptl_crystal_density_method 'not measured'
_exptl_crystal_description rod
_exptl_crystal_F_000 6454
_exptl_crystal_size_max .1
_exptl_crystal_size_mid .1
_exptl_crystal_size_min .3
_refine_diff_density_max 0.831
_refine_diff_density_min -0.438
_refine_diff_density_rms 0.152
_refine_ls_extinction_method none
_refine_ls_goodness_of_fit_ref 1.138
_refine_ls_hydrogen_treatment mixed
_refine_ls_matrix_type full
_refine_ls_number_parameters 100
_refine_ls_number_reflns 1501
_refine_ls_number_restraints 0
_refine_ls_restrained_S_all 1.138
_refine_ls_R_factor_all 0.1069
_refine_ls_R_factor_gt 0.0784
_refine_ls_shift/su_max 1.094
_refine_ls_shift/su_mean 0.055
_refine_ls_structure_factor_coef Fsqd
_refine_ls_weighting_details 'calc w=1/[\s^2^(Fo^2^)+(0.2000P)^2^+0.0000P] where P=(Fo^2^+2Fc^2^)/3'
_refine_ls_weighting_scheme calc
_refine_ls_wR_factor_gt 0.2725
_refine_ls_wR_factor_ref 0.2953
_reflns_number_gt 996
_reflns_number_total 1501
_reflns_threshold_expression >2sigma(I)
_cod_data_source_file b102714j.txt
_cod_data_source_block cu2nb3
_cod_depositor_comments
;
The following automatic conversions were performed:

'_symmetry_cell_setting' value 'Cubic' changed to 'cubic' according
to
/usr/data/users/saulius/automatic-downloads/retrospective/RSC/lib/dictionaries/cif_core.dic
dictionary named 'cif_core.dic' version 2.4.2 from 2011-04-26.

Automatic conversion script
Id: cif_fix_values 2281 2013-09-26 08:29:07Z andrius 
;
_cod_original_sg_symbol_H-M Im-3m
_cod_database_code 7115084

loop_
_symmetry_equiv_pos_as_xyz
'x, y, z'
'-x, -y, z'
'-x, y, -z'
'x, -y, -z'
'z, x, y'
'z, -x, -y'
'-z, -x, y'
'-z, x, -y'
'y, z, x'
'-y, z, -x'
'y, -z, -x'
'-y, -z, x'
'y, x, -z'
'-y, -x, -z'
'y, -x, z'
'-y, x, z'
'x, z, -y'
'-x, z, y'
'-x, -z, -y'
'x, -z, y'
'z, y, -x'
'z, -y, x'
'-z, y, x'
'-z, -y, -x'
'x+1/2, y+1/2, z+1/2'
'-x+1/2, -y+1/2, z+1/2'
'-x+1/2, y+1/2, -z+1/2'
'x+1/2, -y+1/2, -z+1/2'
'z+1/2, x+1/2, y+1/2'
'z+1/2, -x+1/2, -y+1/2'
'-z+1/2, -x+1/2, y+1/2'
'-z+1/2, x+1/2, -y+1/2'
'y+1/2, z+1/2, x+1/2'
'-y+1/2, z+1/2, -x+1/2'
'y+1/2, -z+1/2, -x+1/2'
'-y+1/2, -z+1/2, x+1/2'
'y+1/2, x+1/2, -z+1/2'
'-y+1/2, -x+1/2, -z+1/2'
'y+1/2, -x+1/2, z+1/2'
'-y+1/2, x+1/2, z+1/2'
'x+1/2, z+1/2, -y+1/2'
'-x+1/2, z+1/2, y+1/2'
'-x+1/2, -z+1/2, -y+1/2'
'x+1/2, -z+1/2, y+1/2'
'z+1/2, y+1/2, -x+1/2'
'z+1/2, -y+1/2, x+1/2'
'-z+1/2, y+1/2, x+1/2'
'-z+1/2, -y+1/2, -x+1/2'
'-x, -y, -z'
'x, y, -z'
'x, -y, z'
'-x, y, z'
'-z, -x, -y'
'-z, x, y'
'z, x, -y'
'z, -x, y'
'-y, -z, -x'
'y, -z, x'
'-y, z, x'
'y, z, -x'
'-y, -x, z'
'y, x, z'
'-y, x, -z'
'y, -x, -z'
'-x, -z, y'
'x, -z, -y'
'x, z, y'
'-x, z, -y'
'-z, -y, x'
'-z, y, -x'
'z, -y, -x'
'z, y, x'
'-x+1/2, -y+1/2, -z+1/2'
'x+1/2, y+1/2, -z+1/2'
'x+1/2, -y+1/2, z+1/2'
'-x+1/2, y+1/2, z+1/2'
'-z+1/2, -x+1/2, -y+1/2'
'-z+1/2, x+1/2, y+1/2'
'z+1/2, x+1/2, -y+1/2'
'z+1/2, -x+1/2, y+1/2'
'-y+1/2, -z+1/2, -x+1/2'
'y+1/2, -z+1/2, x+1/2'
'-y+1/2, z+1/2, x+1/2'
'y+1/2, z+1/2, -x+1/2'
'-y+1/2, -x+1/2, z+1/2'
'y+1/2, x+1/2, z+1/2'
'-y+1/2, x+1/2, -z+1/2'
'y+1/2, -x+1/2, -z+1/2'
'-x+1/2, -z+1/2, y+1/2'
'x+1/2, -z+1/2, -y+1/2'
'x+1/2, z+1/2, y+1/2'
'-x+1/2, z+1/2, -y+1/2'
'-z+1/2, -y+1/2, x+1/2'
'-z+1/2, y+1/2, -x+1/2'
'z+1/2, -y+1/2, -x+1/2'
'z+1/2, y+1/2, x+1/2'

loop_
_atom_site_label
_atom_site_type_symbol
_atom_site_fract_x
_atom_site_fract_y
_atom_site_fract_z
_atom_site_U_iso_or_equiv
_atom_site_adp_type
_atom_site_occupancy
_atom_site_symmetry_multiplicity
_atom_site_calc_flag
_atom_site_refinement_flags
Cu1 Cu 0.27103(4) 0.27103(4) 0.0000 0.0525(8) Uani 1 4 d S
Cu2 Cu 0.20453(4) 0.20453(4) 0.0000 0.0516(8) Uani 1 4 d S
O1 O 0.23135(19) 0.3020(2) 0.0498(2) 0.0628(16) Uani 1 1 d .
O2 O 0.17381(19) 0.2441(2) 0.0496(2) 0.0637(16) Uani 1 1 d .
O11 O 0.3263(3) 0.3263(3) 0.0000 0.078(4) Uani 1 4 d S
O21 O 0.1493(3) 0.1493(3) 0.0000 0.108(5) Uani 1 4 d S
C1 C 0.1927(3) 0.2825(3) 0.0655(3) 0.058(2) Uani 1 1 d .
C2 C 0.1675(3) 0.3077(3) 0.1059(3) 0.062(2) Uani 1 1 d .
C3 C 0.1279(3) 0.2853(4) 0.1279(3) 0.059(3) Uani 1 2 d S
H3 H 0.1162 0.2553 0.1162 0.070 Uiso 1 2 calc SR
C4 C 0.1630(4) 0.3726(5) 0.1630(4) 0.091(5) Uani 1 2 d S
H4 H 0.1760 0.4015 0.1760 0.109 Uiso 1 2 calc SR
C5 C 0.1838(4) 0.3511(3) 0.1229(4) 0.081(3) Uani 1 1 d .
H5 H 0.2098 0.3668 0.1069 0.097 Uiso 1 1 calc R
C11 C 0.308(3) 0.397(3) 0.0000 0.19(3) Uiso 0.40 2 d SP
C21 C 0.170(3) 0.102(3) 0.0000 0.23(3) Uiso 0.40 2 d SP
C101 C 0.142(5) 0.142(5) 0.142(5) 0.20(11) Uiso 0.48 6 d SP
C102 C 0.225(2) 0.225(2) 0.225(2) 0.14(3) Uiso 0.48 6 d SP
C104 C 0.187(8) 0.187(8) 0.187(8) 0.25(14) Uiso 0.18 6 d SP
C105 C 0.236(2) 0.418(2) 0.0000 0.114(18) Uiso 0.30 2 d SP
C106 C 0.227(2) 0.227(2) 0.274(4) 0.13(4) Uiso 0.20 2 d SP
C107 C 0.178(5) 0.214(3) 0.214(3) 0.16(5) Uiso 0.20 2 d SP
C108 C 0.076(5) 0.355(4) 0.0000 0.17(5) Uiso 0.20 2 d SP
C109 C 0.137(4) 0.137(4) 0.137(4) 0.23(6) Uiso 0.48 6 d SP

loop_
_atom_site_aniso_label
_atom_site_aniso_U_11
_atom_site_aniso_U_22
_atom_site_aniso_U_33
_atom_site_aniso_U_23
_atom_site_aniso_U_13
_atom_site_aniso_U_12
Cu1 0.0540(9) 0.0540(9) 0.0494(12) 0.000 0.000 -0.0152(9)
Cu2 0.0537(9) 0.0537(9) 0.0473(12) 0.000 0.000 -0.0129(9)
O1 0.061(4) 0.063(4) 0.064(4) -0.004(3) 0.011(3) -0.016(3)
O2 0.056(3) 0.070(4) 0.065(4) -0.013(3) 0.014(3) -0.015(3)
O11 0.083(5) 0.083(5) 0.068(8) 0.000 0.000 -0.035(7)
O21 0.080(6) 0.080(6) 0.162(15) 0.000 0.000 -0.030(8)
C1 0.059(5) 0.068(6) 0.048(5) 0.000(4) -0.001(4) -0.007(4)
C2 0.060(5) 0.064(5) 0.062(5) -0.011(4) 0.004(4) -0.013(4)
C3 0.056(4) 0.065(7) 0.056(4) -0.006(4) 0.002(6) -0.006(4)
C4 0.092(6) 0.088(10) 0.092(6) -0.032(6) 0.027(9) -0.032(6)
C5 0.073(6) 0.074(6) 0.095(7) -0.019(6) 0.021(5) -0.020(5)

loop_
_atom_type_symbol
_atom_type_description
_atom_type_scat_dispersion_real
_atom_type_scat_dispersion_imag
_atom_type_scat_source
C C 0.0033 0.0016 'International Tables Vol C Tables 4.2.6.8 and 6.1.1.4'
H H 0.0000 0.0000 'International Tables Vol C Tables 4.2.6.8 and 6.1.1.4'
O O 0.0106 0.0060 'International Tables Vol C Tables 4.2.6.8 and 6.1.1.4'
Cu Cu 0.3201 1.2651 'International Tables Vol C Tables 4.2.6.8 and 6.1.1.4'

loop_
_geom_angle_atom_site_label_1
_geom_angle_atom_site_label_2
_geom_angle_atom_site_label_3
_geom_angle
_geom_angle_site_symmetry_1
_geom_angle_site_symmetry_3
O1 Cu1 O1 89.4(3) 13 62
O1 Cu1 O1 170.0(3) 13 .
O1 Cu1 O1 89.8(3) 62 .
O1 Cu1 O1 89.8(3) 13 50
O1 Cu1 O1 170.0(3) 62 50
O1 Cu1 O1 89.4(3) . 50
O1 Cu1 O11 95.02(16) 13 .
O1 Cu1 O11 95.02(16) 62 .
O1 Cu1 O11 95.03(16) . .
O1 Cu1 O11 95.02(16) 50 .
O1 Cu1 Cu2 84.98(16) 13 .
O1 Cu1 Cu2 84.98(16) 62 .
O1 Cu1 Cu2 84.98(16) . .
O1 Cu1 Cu2 84.98(16) 50 .
O11 Cu1 Cu2 179.995(1) . .
O2 Cu2 O2 89.7(3) 62 .
O2 Cu2 O2 89.4(3) 62 13
O2 Cu2 O2 169.8(3) . 13
O2 Cu2 O2 169.8(3) 62 50
O2 Cu2 O2 89.4(3) . 50
O2 Cu2 O2 89.7(3) 13 50
O2 Cu2 O21 95.08(16) 62 .
O2 Cu2 O21 95.09(16) . .
O2 Cu2 O21 95.08(16) 13 .
O2 Cu2 O21 95.09(16) 50 .
O2 Cu2 Cu1 84.92(16) 62 .
O2 Cu2 Cu1 84.91(16) . .
O2 Cu2 Cu1 84.92(16) 13 .
O2 Cu2 Cu1 84.91(16) 50 .
O21 Cu2 Cu1 179.998(1) . .
C1 O1 Cu1 121.8(5) . .
C1 O2 Cu2 122.5(5) . .
C21 O21 C21 137(7) 13 .
C21 O21 Cu2 112(4) 13 .
C21 O21 Cu2 112(4) . .
O2 C1 O1 125.7(8) . .
O2 C1 C2 117.4(7) . .
O1 C1 C2 116.9(7) . .
C5 C2 C3 119.9(8) . .
C5 C2 C1 120.9(7) . .
C3 C2 C1 119.1(7) . .
C2 C3 C2 119.1(10) . 72
C5 C4 C5 118.9(12) 72 .
C2 C5 C4 120.9(9) . .
C107 C102 C107 63(10) 5 .
C107 C102 C107 63(9) 5 9
C107 C102 C107 63(10) . 9
C107 C102 C106 105(5) 5 .
C107 C102 C106 105(5) . .
C107 C102 C106 166(9) 9 .
C107 C102 C106 103(5) 5 5
C107 C102 C106 165(9) . 5
C107 C102 C106 105(5) 9 5
C106 C102 C106 86(8) . 5
C107 C102 C106 166(9) 5 9
C107 C102 C106 106(5) . 9
C107 C102 C106 104(5) 9 9
C106 C102 C106 86(8) . 9
C106 C102 C106 86(8) 5 9
C107 C102 C104 38(6) 5 .
C107 C102 C104 36(6) . .
C107 C102 C104 38(6) 9 .
C106 C102 C104 128(6) . .
C106 C102 C104 129(6) 5 .
C106 C102 C104 128(6) 9 .
C107 C102 C106 108(6) 5 81
C107 C102 C106 145(3) . 81
C107 C102 C106 146(3) 9 81
C106 C102 C106 43(4) . 81
C106 C102 C106 43(4) 5 81
C106 C102 C106 86(9) 9 81
C104 C102 C106 146(4) . 81
C107 C102 C106 147(3) 5 77
C107 C102 C106 109(6) . 77
C107 C102 C106 145(3) 9 77
C106 C102 C106 43(4) . 77
C106 C102 C106 86(9) 5 77
C106 C102 C106 43(4) 9 77
C104 C102 C106 145(4) . 77
C106 C102 C106 59(7) 81 77
C107 C102 C106 144(3) 5 73
C107 C102 C106 147(3) . 73
C107 C102 C106 108(6) 9 73
C106 C102 C106 86(9) . 73
C106 C102 C106 43(4) 5 73
C106 C102 C106 43(4) 9 73
C104 C102 C106 146(4) . 73
C106 C102 C106 59(7) 81 73
C106 C102 C106 59(7) 77 73
C107 C104 C107 83(10) . 5
C107 C104 C107 83(10) . 9
C107 C104 C107 81(10) 5 9
C107 C104 C102 49(10) . .
C107 C104 C102 50(10) 5 .
C107 C104 C102 50(10) 9 .
C106 C106 C106 92(10) 81 77
C106 C106 C102 91(7) 81 .
C106 C106 C102 91(7) 77 .
C106 C106 C102 46(6) 81 73
C106 C106 C102 47(6) 77 73
C102 C106 C102 94(9) . 73
C106 C106 C106 44(6) 81 5
C106 C106 C106 90.000(8) 77 5
C102 C106 C106 47(4) . 5
C102 C106 C106 60(4) 73 5
C106 C106 C106 90.000(8) 81 9
C106 C106 C106 44(6) 77 9
C102 C106 C106 47(4) . 9
C102 C106 C106 61(4) 73 9
C106 C106 C106 60.000(10) 5 9
C106 C106 C107 97(9) 81 5
C106 C106 C107 128(9) 77 5
C102 C106 C107 38(4) . 5
C102 C106 C107 124(6) 73 5
C106 C106 C107 64(3) 5 5
C106 C106 C107 85(4) 9 5
C106 C106 C107 128(10) 81 .
C106 C106 C107 98(9) 77 .
C102 C106 C107 38(4) . .
C102 C106 C107 125(6) 73 .
C106 C106 C107 85(4) 5 .
C106 C106 C107 65(3) 9 .
C107 C106 C107 39(7) 5 .
C104 C107 C102 95(10) . .
C104 C107 C107 50(10) . 5
C102 C107 C107 59(5) . 5
C104 C107 C107 50(10) . 9
C102 C107 C107 59(5) . 9
C107 C107 C107 60.00(2) 5 9
C104 C107 C106 120(10) . .
C102 C107 C106 37(3) . .
C107 C107 C106 71(3) 5 .
C107 C107 C106 95(4) 9 .
C104 C107 C106 119(10) . 9
C102 C107 C106 36(3) . 9
C107 C107 C106 95(4) 5 9
C107 C107 C106 70(3) 9 9
C106 C107 C106 50(5) . 9

loop_
_geom_bond_atom_site_label_1
_geom_bond_atom_site_label_2
_geom_bond_distance
_geom_bond_site_symmetry_2
Cu1 O1 1.959(5) 13
Cu1 O1 1.959(5) 62
Cu1 O1 1.959(5) .
Cu1 O1 1.959(5) 50
Cu1 O11 2.164(11) .
Cu1 Cu2 2.604(2) .
Cu2 O2 1.952(5) 62
Cu2 O2 1.952(5) .
Cu2 O2 1.952(5) 13
Cu2 O2 1.952(5) 50
Cu2 O21 2.165(13) .
O1 C1 1.275(9) .
O2 C1 1.265(9) .
O21 C21 1.44(9) 13
O21 C21 1.44(9) .
C1 C2 1.492(11) .
C2 C5 1.368(11) .
C2 C3 1.398(9) .
C3 C2 1.398(9) 72
C4 C5 1.385(11) 72
C4 C5 1.386(11) .
C101 C109 0.3(4) .
C102 C107 1.38(12) 5
C102 C107 1.37(12) .
C102 C107 1.38(12) 9
C102 C106 1.33(10) .
C102 C106 1.35(10) 5
C102 C106 1.33(10) 9
C102 C104 1.8(4) .
C102 C106 1.86(12) 81
C102 C106 1.85(12) 77
C102 C106 1.86(12) 73
C104 C107 1.1(2) .
C104 C107 1.1(2) 5
C104 C107 1.1(2) 9
C106 C106 1.26(12) 81
C106 C106 1.26(12) 77
C106 C102 1.86(12) 73
C106 C106 1.82(16) 5
C106 C106 1.82(16) 9
C106 C107 2.16(15) 5
C106 C107 2.14(15) .
C107 C107 1.4(2) 5
C107 C107 1.4(2) 9
C107 C106 2.16(15) 9
